data_7226394
loop_
_publ_author_name
'Delgado, Fernando S.'
'Lorenzo-Lu\'is, Pablo'
'Pas\'an, Jorge'
'Ca\~nadillas-Delgado, Laura'
'Fabelo, Oscar'
'Hern\'andez-Molina, Mar\'ia'
'Lozano-Gorr\'in, Antonio D.'
'Lloret, Francesc'
'Julve, Miguel'
'Ruiz-P\'erez, Catalina'

_publ_section_title
;
 Crystal growth and structural remarks on malonate-based lanthanide
 coordination polymers
;
_journal_issue 40
_journal_name_full CrystEngComm
_journal_page_first 7831
_journal_paper_doi 10.1039/C6CE01360K
_journal_volume 18
_journal_year 2016
_chemical_formula_sum 'C9 H22 Ce2 O20'
_chemical_formula_weight 730.51
_chemical_name_systematic
;
 ?
;
_space_group_IT_number 60
_symmetry_cell_setting orthorhombic
_symmetry_Int_Tables_number 60
_symmetry_space_group_name_Hall '-P 2n 2ab'
_symmetry_space_group_name_H-M 'P b c n'
_atom_sites_solution_hydrogens geom
_atom_sites_solution_primary direct
_atom_sites_solution_secondary difmap
_audit_creation_method SHELXL-97
_audit_update_record
;
2016-04-19 deposited with the CCDC.
2016-08-26 downloaded from the CCDC.
;
_cell_angle_alpha 90.00
_cell_angle_beta 90.00
_cell_angle_gamma 90.00
_cell_formula_units_Z 4
_cell_length_a 11.3106(7)
_cell_length_b 12.6698(12)
_cell_length_c 14.7397(15)
_cell_measurement_reflns_used 13060
_cell_measurement_temperature 293(2)
_cell_measurement_theta_max 30.07
_cell_measurement_theta_min 2.78
_cell_volume 2112.2(3)
_computing_cell_refinement 'Dirax/lsq (Duisenberg & Schreurs, 1989-2000)'
_computing_data_collection 'Collect (Nonius BV, 1997-2000)'
_computing_data_reduction 'EvalCCD (Duisenberg & Schreurs 1990-2000)'
_computing_molecular_graphics 'Ortep-3 for Windows (Farrugia, 1997)'
_computing_publication_material 'WinGX publication routines (Farrugia, 1999)'
_computing_structure_refinement 'SHELXL-97 (Sheldrick, 1997)'
_computing_structure_solution 'SHELXS-97 (Sheldrick, 1997)'
_diffrn_ambient_temperature 293(2)
_diffrn_detector 'CCD plate'
_diffrn_detector_area_resol_mean 9
_diffrn_measured_fraction_theta_full 0.986
_diffrn_measured_fraction_theta_max 0.986
_diffrn_measurement_device '95mm CCD camera on \k-goniostat'
_diffrn_measurement_device_type KappaCCD
_diffrn_measurement_method 'CCD rotation images, thick slices'
_diffrn_radiation_monochromator 'horizonally mounted graphite crystal'
_diffrn_radiation_probe x-ray
_diffrn_radiation_source 'fine-focus sealed tube'
_diffrn_radiation_type Mok\a
_diffrn_radiation_wavelength 0.71073
_diffrn_reflns_av_R_equivalents 0.0962
_diffrn_reflns_av_sigmaI/netI 0.0645
_diffrn_reflns_limit_h_max 14
_diffrn_reflns_limit_h_min -15
_diffrn_reflns_limit_k_max 17
_diffrn_reflns_limit_k_min -17
_diffrn_reflns_limit_l_max 20
_diffrn_reflns_limit_l_min -19
_diffrn_reflns_number 13060
_diffrn_reflns_theta_full 30.07
_diffrn_reflns_theta_max 30.07
_diffrn_reflns_theta_min 2.78
_diffrn_source 'Enraf Nonius FR590'
_exptl_absorpt_coefficient_mu 4.349
_exptl_absorpt_correction_T_max 0.694
_exptl_absorpt_correction_T_min 0.281
_exptl_absorpt_correction_type multi-scan
_exptl_absorpt_process_details
;
 R.H. Blessing, Acta Cryst. (1995), A51, 33-38
;
_exptl_crystal_colour colourless
_exptl_crystal_density_diffrn 2.297
_exptl_crystal_density_method 'not measured'
_exptl_crystal_description prism
_exptl_crystal_F_000 1408
_exptl_crystal_size_max 0.11
_exptl_crystal_size_mid 0.10
_exptl_crystal_size_min 0.08
_refine_diff_density_max 1.400
_refine_diff_density_min -2.095
_refine_diff_density_rms 0.239
_refine_ls_extinction_coef 0.0053(3)
_refine_ls_extinction_expression Fc^*^=kFc[1+0.001xFc^2^\l^3^/sin(2\q)]^-1/4^
_refine_ls_extinction_method SHELXL
_refine_ls_goodness_of_fit_ref 1.109
_refine_ls_hydrogen_treatment mixed
_refine_ls_matrix_type full
_refine_ls_number_parameters 142
_refine_ls_number_reflns 3051
_refine_ls_number_restraints 0
_refine_ls_restrained_S_all 1.109
_refine_ls_R_factor_all 0.0624
_refine_ls_R_factor_gt 0.0415
_refine_ls_shift/su_max 0.001
_refine_ls_shift/su_mean 0.000
_refine_ls_structure_factor_coef Fsqd
_refine_ls_weighting_details 'calc w=1/[\s^2^(Fo^2^)+(0.0382P)^2^+4.9070P] where P=(Fo^2^+2Fc^2^)/3'
_refine_ls_weighting_scheme calc
_refine_ls_wR_factor_gt 0.0926
_refine_ls_wR_factor_ref 0.1024
_reflns_number_gt 2324
_reflns_number_total 3051
_reflns_threshold_expression >2sigma(I)
_cod_data_source_file c6ce01360k2.cif
_cod_data_source_block compound3
_cod_depositor_comments 'Adding full bibliography for 7226392--7226395.cif.'
_cod_database_code 7226394

loop_
_symmetry_equiv_pos_as_xyz
'x, y, z'
'-x+1/2, -y+1/2, z+1/2'
'x+1/2, -y+1/2, -z'
'-x, y, -z+1/2'
'-x, -y, -z'
'x-1/2, y-1/2, -z-1/2'
'-x-1/2, y-1/2, z'
'x, -y, z-1/2'

loop_
_atom_site_label
_atom_site_type_symbol
_atom_site_fract_x
_atom_site_fract_y
_atom_site_fract_z
_atom_site_U_iso_or_equiv
_atom_site_adp_type
_atom_site_occupancy
_atom_site_symmetry_multiplicity
_atom_site_calc_flag
_atom_site_refinement_flags
Ce1 Ce 0.14940(2) -0.11490(2) -0.507005(16) 0.01069(11) Uani 1 1 d .
O1 O 0.3544(3) -0.1173(3) -0.5630(3) 0.0222(8) Uani 1 1 d .
O2 O 0.2217(3) 0.0677(3) -0.5320(2) 0.0194(7) Uani 1 1 d .
O3 O 0.5366(3) -0.0686(3) -0.5980(3) 0.0330(10) Uani 1 1 d .
O4 O 0.3181(3) 0.2117(3) -0.5740(3) 0.0244(8) Uani 1 1 d .
C1 C 0.4285(4) -0.0522(4) -0.5956(3) 0.0182(10) Uani 1 1 d .
C2 C 0.3818(5) 0.0491(4) -0.6369(4) 0.0240(11) Uani 1 1 d .
H1 H 0.4487 0.0923 -0.6548 0.029 Uiso 1 1 calc R
H2 H 0.3382 0.0315 -0.6915 0.029 Uiso 1 1 calc R
C3 C 0.3026(4) 0.1140(4) -0.5759(3) 0.0137(9) Uani 1 1 d .
O11 O 0.1030(4) -0.0867(3) -0.6750(2) 0.0230(8) Uani 1 1 d .
O12 O -0.0149(3) 0.0083(3) -0.5918(2) 0.0169(7) Uani 1 1 d .
C11 C 0.0298(4) -0.0139(4) -0.6678(3) 0.0161(9) Uani 1 1 d .
C12 C 0.0000 0.0514(6) -0.7500 0.0223(16) Uani 1 2 d S
H11 H 0.0667 0.0965 -0.7643 0.027 Uiso 0.50 1 calc PR
H12 H -0.0667 0.0965 -0.7357 0.027 Uiso 0.50 1 calc PR
O1W O 0.2832(3) -0.0663(3) -0.3736(2) 0.0243(8) Uani 1 1 d .
O2W O 0.1367(4) -0.2438(3) -0.3783(3) 0.0283(9) Uani 1 1 d .
O3W O -0.0526(3) -0.2047(3) -0.5173(2) 0.0209(7) Uani 1 1 d .
O4W O 0.3590(4) -0.2552(4) -0.3030(3) 0.0386(11) Uani 1 1 d .

loop_
_atom_site_aniso_label
_atom_site_aniso_U_11
_atom_site_aniso_U_22
_atom_site_aniso_U_33
_atom_site_aniso_U_23
_atom_site_aniso_U_13
_atom_site_aniso_U_12
Ce1 0.01344(16) 0.00663(15) 0.01200(17) 0.00025(8) -0.00010(9) -0.00001(9)
O1 0.0198(19) 0.0105(18) 0.036(2) 0.0042(14) 0.0065(15) -0.0019(14)
O2 0.0174(18) 0.0133(18) 0.0275(19) 0.0006(14) 0.0064(14) 0.0002(14)
O3 0.019(2) 0.018(2) 0.062(3) 0.0064(18) 0.0089(18) 0.0037(16)
O4 0.027(2) 0.0105(18) 0.035(2) 0.0011(14) 0.0005(16) -0.0049(15)
C1 0.021(3) 0.012(2) 0.021(2) -0.0028(17) 0.0028(19) 0.0035(19)
C2 0.027(3) 0.012(3) 0.033(3) 0.008(2) 0.011(2) 0.005(2)
C3 0.017(2) 0.007(2) 0.016(2) 0.0014(16) -0.0019(17) -0.0007(18)
O11 0.033(2) 0.020(2) 0.0160(18) -0.0048(13) 0.0010(15) 0.0125(17)
O12 0.0179(18) 0.0207(19) 0.0120(16) -0.0033(12) 0.0025(12) 0.0025(15)
C11 0.024(3) 0.013(2) 0.011(2) -0.0010(16) 0.0011(18) -0.0026(19)
C12 0.043(5) 0.011(4) 0.012(3) 0.000 -0.002(3) 0.000
O1W 0.022(2) 0.025(2) 0.026(2) 0.0039(15) -0.0079(15) -0.0077(16)
O2W 0.036(2) 0.021(2) 0.029(2) 0.0073(15) -0.0059(17) -0.0058(17)
O3W 0.0184(17) 0.0126(18) 0.0316(19) 0.0016(14) 0.0054(14) -0.0020(14)
O4W 0.040(3) 0.037(3) 0.039(3) 0.014(2) -0.0044(19) 0.015(2)

loop_
_atom_type_symbol
_atom_type_description
_atom_type_scat_dispersion_real
_atom_type_scat_dispersion_imag
_atom_type_scat_source
C C 0.0033 0.0016 'International Tables Vol C Tables 4.2.6.8 and 6.1.1.4'
H H 0.0000 0.0000 'International Tables Vol C Tables 4.2.6.8 and 6.1.1.4'
Ce Ce -0.2486 2.6331 'International Tables Vol C Tables 4.2.6.8 and 6.1.1.4'
O O 0.0106 0.0060 'International Tables Vol C Tables 4.2.6.8 and 6.1.1.4'

loop_
_geom_angle_atom_site_label_1
_geom_angle_atom_site_label_2
_geom_angle_atom_site_label_3
_geom_angle
_geom_angle_site_symmetry_1
_geom_angle_site_symmetry_3
O4 Ce1 O1 73.18(12) 7_655 .
O4 Ce1 O2 136.95(12) 7_655 .
O1 Ce1 O2 69.59(11) . .
O4 Ce1 O12 144.52(12) 7_655 5_554
O1 Ce1 O12 140.80(12) . 5_554
O2 Ce1 O12 77.51(11) . 5_554
O4 Ce1 O2W 74.22(13) 7_655 .
O1 Ce1 O2W 107.43(13) . .
O2 Ce1 O2W 137.61(12) . .
O12 Ce1 O2W 82.90(12) 5_554 .
O4 Ce1 O11 76.36(12) 7_655 .
O1 Ce1 O11 82.53(13) . .
O2 Ce1 O11 78.08(12) . .
O12 Ce1 O11 111.32(11) 5_554 .
O2W Ce1 O11 144.32(13) . .
O4 Ce1 O1W 116.07(13) 7_655 .
O1 Ce1 O1W 72.75(12) . .
O2 Ce1 O1W 72.23(12) . .
O12 Ce1 O1W 77.44(12) 5_554 .
O2W Ce1 O1W 66.95(12) . .
O11 Ce1 O1W 146.40(12) . .
O4 Ce1 O3W 73.10(12) 7_655 .
O1 Ce1 O3W 144.69(12) . .
O2 Ce1 O3W 134.48(11) . .
O12 Ce1 O3W 74.43(11) 5_554 .
O2W Ce1 O3W 72.79(12) . .
O11 Ce1 O3W 79.69(12) . .
O1W Ce1 O3W 132.99(11) . .
O4 Ce1 O12 115.64(11) 7_655 .
O1 Ce1 O12 119.66(11) . .
O2 Ce1 O12 67.86(10) . .
O12 Ce1 O12 62.85(13) 5_554 .
O2W Ce1 O12 132.84(12) . .
O11 Ce1 O12 48.47(11) . .
O1W Ce1 O12 128.13(11) . .
O3W Ce1 O12 67.61(11) . .
O4 Ce1 C11 97.58(13) 7_655 .
O1 Ce1 C11 99.45(13) . .
O2 Ce1 C11 68.59(12) . .
O12 Ce1 C11 87.44(12) 5_554 .
O2W Ce1 C11 147.78(13) . .
O11 Ce1 C11 24.06(12) . .
O1W Ce1 C11 140.19(13) . .
O3W Ce1 C11 75.01(12) . .
O12 Ce1 C11 24.73(11) . .
C1 O1 Ce1 137.8(3) . .
C3 O2 Ce1 138.4(3) . .
C3 O4 Ce1 157.3(3) . 7_665
O3 C1 O1 123.5(5) . .
O3 C1 C2 118.3(5) . .
O1 C1 C2 118.2(4) . .
C3 C2 C1 115.4(4) . .
O4 C3 O2 123.4(4) . .
O4 C3 C2 117.9(4) . .
O2 C3 C2 118.6(4) . .
C11 O11 Ce1 99.0(3) . .
C11 O12 Ce1 151.8(3) . 5_554
C11 O12 Ce1 90.4(3) . .
Ce1 O12 Ce1 117.15(13) 5_554 .
O11 C11 O12 120.5(4) . .
O11 C11 C12 119.2(4) . .
O12 C11 C12 120.2(4) . .
O11 C11 Ce1 56.9(2) . .
O12 C11 Ce1 64.9(2) . .
C12 C11 Ce1 165.2(3) . .
C11 C12 C11 113.4(6) . 4_553

loop_
_geom_bond_atom_site_label_1
_geom_bond_atom_site_label_2
_geom_bond_distance
_geom_bond_site_symmetry_2
Ce1 O4 2.436(4) 7_655
Ce1 O1 2.461(3) .
Ce1 O2 2.481(4) .
Ce1 O12 2.502(3) 5_554
Ce1 O2W 2.507(4) .
Ce1 O11 2.557(3) .
Ce1 O1W 2.557(3) .
Ce1 O3W 2.557(4) .
Ce1 O12 2.729(3) .
Ce1 C11 3.014(5) .
O1 C1 1.271(6) .
O2 C3 1.265(6) .
O3 C1 1.241(6) .
O4 C3 1.250(6) .
O4 Ce1 2.436(4) 7_665
C1 C2 1.515(7) .
C2 C3 1.513(7) .
O11 C11 1.245(6) .
O12 C11 1.261(6) .
O12 Ce1 2.502(3) 5_554
C11 C12 1.505(6) .
C12 C11 1.505(6) 4_553
